data_7123638
loop_
_publ_author_name
'Vairoletti, Franco'
'Medeiros, Andrea'
'Font\'an, Pablo'
'Mel\'endrez, Jennifer'
'Tab\'arez, Carlos'
'Salinas, Gustavo'
'Franco, Jaime'
'Comini, Marcelo A.'
'Salda\~na, Jenny'
'Jancik, Vojtech'
'Mahler, Graciela'
'Saiz, Cecilia'

_publ_section_title
;
 Synthesis of bicyclic 1,4-thiazepines as novel anti-<i>Trypanosoma brucei
 brucei</i> agents.
;
_journal_issue 8
_journal_name_full MedChemComm
_journal_page_first 1481
_journal_page_last 1487
_journal_paper_doi 10.1039/c9md00064j
_journal_volume 10
_journal_year 2019
_chemical_formula_moiety 'C19 H22 Cl N O4 S2'
_chemical_formula_sum 'C19 H22 Cl N O4 S2'
_chemical_formula_weight 427.94
_space_group_crystal_system monoclinic
_space_group_IT_number 14
_space_group_name_Hall '-P 2yn'
_space_group_name_H-M_alt 'P 1 21/n 1'
_symmetry_space_group_name_Hall '-P 2yn'
_symmetry_space_group_name_H-M 'P 1 21/n 1'
_atom_sites_solution_hydrogens geom
_atom_sites_solution_primary direct
_atom_sites_solution_secondary difmap
_audit_creation_method SHELXL-2017/1
_audit_update_record
;
2018-12-17 deposited with the CCDC.    2019-06-10 downloaded from the CCDC.
;
_cell_angle_alpha 90
_cell_angle_beta 92.7485(15)
_cell_angle_gamma 90
_cell_formula_units_Z 4
_cell_length_a 6.2050(2)
_cell_length_b 8.3180(2)
_cell_length_c 38.4608(11)
_cell_measurement_reflns_used 9929
_cell_measurement_temperature 100(2)
_cell_measurement_theta_max 71.19
_cell_measurement_theta_min 4.60
_cell_volume 1982.80(10)
_computing_cell_refinement 'Bruker SAINT'
_computing_data_collection 'Bruker APEX2'
_computing_data_reduction 'Bruker SAINT'
_computing_molecular_graphics 'Bruker SHELXTL'
_computing_publication_material 'Bruker SHELXTL'
_computing_structure_refinement 'SHELXL-2017/1 (Sheldrick, 2017)'
_computing_structure_solution 'SHELXT-2014/5 (Sheldrick 2008)'
_diffrn_ambient_temperature 100(2)
_diffrn_detector_area_resol_mean 8.333
_diffrn_measured_fraction_theta_full 0.987
_diffrn_measured_fraction_theta_max 0.978
_diffrn_measurement_device_type 'Bruker APEX-II CCD'
_diffrn_measurement_method '\w scans'
_diffrn_radiation_type CuK\a
_diffrn_radiation_wavelength 1.54178
_diffrn_reflns_av_R_equivalents 0.0761
_diffrn_reflns_av_unetI/netI 0.0340
_diffrn_reflns_Laue_measured_fraction_full 0.987
_diffrn_reflns_Laue_measured_fraction_max 0.978
_diffrn_reflns_limit_h_max 7
_diffrn_reflns_limit_h_min -7
_diffrn_reflns_limit_k_max 10
_diffrn_reflns_limit_k_min 0
_diffrn_reflns_limit_l_max 47
_diffrn_reflns_limit_l_min 0
_diffrn_reflns_number 3910
_diffrn_reflns_point_group_measured_fraction_full 0.987
_diffrn_reflns_point_group_measured_fraction_max 0.978
_diffrn_reflns_theta_full 67.679
_diffrn_reflns_theta_max 71.554
_diffrn_reflns_theta_min 2.300
_diffrn_source 'Incoatec ImuS'
_exptl_absorpt_coefficient_mu 3.892
_exptl_absorpt_correction_T_max 0.753450
_exptl_absorpt_correction_T_min 0.523659
_exptl_absorpt_correction_type multi-scan
_exptl_absorpt_process_details 'Sheldrick, Twinabs 2012/1'
_exptl_crystal_colour colourless
_exptl_crystal_density_diffrn 1.434
_exptl_crystal_description plate
_exptl_crystal_F_000 896
_exptl_crystal_size_max 0.205
_exptl_crystal_size_mid 0.105
_exptl_crystal_size_min 0.069
_refine_diff_density_max 0.508
_refine_diff_density_min -0.731
_refine_diff_density_rms 0.101
_refine_ls_extinction_method none
_refine_ls_goodness_of_fit_ref 1.043
_refine_ls_hydrogen_treatment constr
_refine_ls_matrix_type full
_refine_ls_number_parameters 247
_refine_ls_number_reflns 3910
_refine_ls_number_restraints 0
_refine_ls_restrained_S_all 1.043
_refine_ls_R_factor_all 0.0706
_refine_ls_R_factor_gt 0.0678
_refine_ls_shift/su_max 0.001
_refine_ls_shift/su_mean 0.000
_refine_ls_structure_factor_coef Fsqd
_refine_ls_weighting_details 'w=1/[\s^2^(Fo^2^)+(0.0839P)^2^+6.6813P] where P=(Fo^2^+2Fc^2^)/3'
_refine_ls_weighting_scheme calc
_refine_ls_wR_factor_gt 0.1762
_refine_ls_wR_factor_ref 0.1783
_reflns_Friedel_coverage 0.000
_reflns_number_gt 3624
_reflns_number_total 3910
_reflns_threshold_expression 'I > 2\s(I)'
_cod_data_source_file c9md00064j2.cif
_cod_data_source_block Comp3d
_cod_depositor_comments 'Adding full bibliography for 7123638.cif.'
_cod_database_code 7123638
_shelx_shelxl_version_number 2017/1
_shelx_space_group_comment
; 
The symmetry employed for this shelxl refinement is uniquely defined 
by the following loop, which should always be used as a source of 
symmetry information in preference to the above space-group names. 
They are only intended as comments. 
;
_shelx_estimated_absorpt_t_min 0.503
_shelx_estimated_absorpt_t_max 0.775

loop_
_space_group_symop_operation_xyz
'x, y, z'
'-x+1/2, y+1/2, -z+1/2'
'-x, -y, -z'
'x-1/2, -y-1/2, z-1/2'

loop_
_atom_site_label
_atom_site_type_symbol
_atom_site_fract_x
_atom_site_fract_y
_atom_site_fract_z
_atom_site_U_iso_or_equiv
_atom_site_adp_type
_atom_site_occupancy
_atom_site_site_symmetry_order
_atom_site_calc_flag
_atom_site_refinement_flags_posn
_atom_site_refinement_flags_adp
Cl27 Cl 0.8238(3) 0.09511(18) 0.82061(3) 0.0430(3) Uani 1 1 d . .
S3 S 0.2843(2) -0.00598(14) 0.59112(3) 0.0314(3) Uani 1 1 d . .
S8 S -0.0586(2) 0.05523(16) 0.65316(4) 0.0336(3) Uani 1 1 d . .
O19 O 0.6744(6) 0.1630(4) 0.55170(10) 0.0331(8) Uani 1 1 d . .
O22 O 0.3626(6) 0.2150(5) 0.52131(10) 0.0385(9) Uani 1 1 d . .
O23 O 0.5358(6) 0.4869(4) 0.56925(10) 0.0359(9) Uani 1 1 d . .
O26 O 0.3455(7) 0.6038(4) 0.61064(11) 0.0392(9) Uani 1 1 d . .
N9 N 0.2957(7) 0.2303(4) 0.66476(10) 0.0264(8) Uani 1 1 d . .
C1 C 0.2363(8) 0.0614(6) 0.66296(13) 0.0271(10) Uani 1 1 d . .
H1 H 0.266409 0.012635 0.686451 0.033 Uiso 1 1 calc R U
C2 C 0.3559(9) -0.0335(6) 0.63690(14) 0.0309(11) Uani 1 1 d . .
H2A H 0.337710 -0.148895 0.642357 0.037 Uiso 1 1 calc R U
H2AB H 0.511258 -0.008458 0.640565 0.037 Uiso 1 1 calc R U
C4 C 0.3605(8) 0.1925(6) 0.58322(13) 0.0291(11) Uani 1 1 d . .
C5 C 0.3206(8) 0.3199(6) 0.60331(13) 0.0269(10) Uani 1 1 d . .
C6 C 0.1844(8) 0.3145(6) 0.63533(13) 0.0282(10) Uani 1 1 d . .
H6 H 0.162435 0.428230 0.642834 0.034 Uiso 1 1 calc R U
C7 C -0.0449(8) 0.2397(7) 0.62797(14) 0.0330(11) Uani 1 1 d . .
H7A H -0.068323 0.216138 0.602846 0.040 Uiso 1 1 calc R U
H7AB H -0.157669 0.315833 0.634907 0.040 Uiso 1 1 calc R U
C10 C 0.2459(8) 0.3027(6) 0.69820(13) 0.0285(11) Uani 1 1 d . .
H10A H 0.093266 0.279893 0.702792 0.034 Uiso 1 1 calc R U
H10B H 0.262045 0.420806 0.696450 0.034 Uiso 1 1 calc R U
C11 C 0.3866(9) 0.2431(6) 0.72860(13) 0.0283(10) Uani 1 1 d . .
C12 C 0.3190(9) 0.2579(6) 0.76217(13) 0.0329(11) Uani 1 1 d . .
H12 H 0.179290 0.299583 0.765796 0.039 Uiso 1 1 calc R U
C13 C 0.4522(9) 0.2126(6) 0.79097(14) 0.0333(11) Uani 1 1 d . .
H13 H 0.405632 0.225030 0.813990 0.040 Uiso 1 1 calc R U
C14 C 0.6535(9) 0.1493(6) 0.78502(14) 0.0324(11) Uani 1 1 d . .
C15 C 0.7249(9) 0.1301(7) 0.75164(15) 0.0339(11) Uani 1 1 d . .
H15 H 0.861506 0.083215 0.747933 0.041 Uiso 1 1 calc R U
C16 C 0.5909(9) 0.1813(7) 0.72367(14) 0.0326(11) Uani 1 1 d . .
H16 H 0.640440 0.173691 0.700729 0.039 Uiso 1 1 calc R U
C17 C 0.4647(9) 0.1985(6) 0.54830(14) 0.0300(11) Uani 1 1 d . .
C18 C 0.4013(8) 0.4834(6) 0.59526(13) 0.0288(10) Uani 1 1 d . .
C20 C 0.7884(11) 0.1509(7) 0.51934(15) 0.0407(13) Uani 1 1 d . .
H20A H 0.694848 0.095991 0.501457 0.049 Uiso 1 1 calc R U
H20B H 0.920189 0.085187 0.523451 0.049 Uiso 1 1 calc R U
C21 C 0.8496(10) 0.3135(7) 0.50619(16) 0.0422(14) Uani 1 1 d . .
H21A H 0.942041 0.301004 0.486417 0.063 Uiso 1 1 calc R U
H21B H 0.927741 0.372976 0.524825 0.063 Uiso 1 1 calc R U
H21C H 0.718903 0.372778 0.498740 0.063 Uiso 1 1 calc R U
C24 C 0.6196(10) 0.6434(6) 0.55934(15) 0.0345(12) Uani 1 1 d . .
H24A H 0.504162 0.725023 0.560650 0.041 Uiso 1 1 calc R U
H24B H 0.663658 0.638783 0.534955 0.041 Uiso 1 1 calc R U
C25 C 0.8070(12) 0.6923(9) 0.58227(17) 0.0570(18) Uani 1 1 d . .
H25A H 0.855915 0.799260 0.575422 0.086 Uiso 1 1 calc R U
H25B H 0.924401 0.614747 0.580089 0.086 Uiso 1 1 calc R U
H25C H 0.764470 0.695341 0.606480 0.086 Uiso 1 1 calc R U

loop_
_atom_site_aniso_label
_atom_site_aniso_U_11
_atom_site_aniso_U_22
_atom_site_aniso_U_33
_atom_site_aniso_U_23
_atom_site_aniso_U_13
_atom_site_aniso_U_12
Cl27 0.0448(8) 0.0470(7) 0.0367(6) 0.0011(6) -0.0031(6) 0.0093(6)
S3 0.0350(6) 0.0227(5) 0.0368(6) -0.0043(5) 0.0063(5) -0.0052(5)
S8 0.0252(6) 0.0324(6) 0.0435(7) -0.0039(5) 0.0054(5) -0.0060(5)
O19 0.0289(19) 0.0317(19) 0.0394(19) -0.0025(16) 0.0075(15) 0.0035(15)
O22 0.035(2) 0.044(2) 0.037(2) -0.0024(17) 0.0011(16) -0.0075(17)
O23 0.038(2) 0.0260(18) 0.045(2) 0.0001(16) 0.0120(17) -0.0061(16)
O26 0.049(2) 0.0175(16) 0.052(2) -0.0051(16) 0.0149(19) -0.0016(16)
N9 0.030(2) 0.0171(18) 0.032(2) -0.0022(15) 0.0011(18) -0.0011(16)
C1 0.024(2) 0.020(2) 0.038(3) 0.0016(19) -0.0010(19) -0.0026(18)
C2 0.030(3) 0.017(2) 0.046(3) 0.001(2) 0.002(2) -0.0019(19)
C4 0.029(3) 0.028(2) 0.030(2) -0.003(2) 0.0029(19) 0.004(2)
C5 0.026(2) 0.019(2) 0.035(2) 0.0033(18) 0.001(2) 0.0029(19)
C6 0.029(3) 0.025(2) 0.031(2) -0.0019(19) 0.002(2) 0.001(2)
C7 0.023(3) 0.032(3) 0.044(3) -0.006(2) 0.000(2) 0.000(2)
C10 0.028(3) 0.021(2) 0.037(3) -0.0014(19) 0.002(2) 0.0037(19)
C11 0.031(3) 0.019(2) 0.035(2) -0.0048(19) 0.004(2) -0.0034(19)
C12 0.032(3) 0.029(2) 0.038(3) -0.001(2) 0.001(2) 0.002(2)
C13 0.038(3) 0.026(2) 0.036(3) -0.004(2) 0.005(2) 0.004(2)
C14 0.039(3) 0.023(2) 0.035(3) 0.001(2) -0.001(2) -0.002(2)
C15 0.028(3) 0.032(3) 0.042(3) 0.000(2) 0.004(2) 0.003(2)
C16 0.032(3) 0.034(3) 0.032(3) -0.005(2) 0.005(2) 0.001(2)
C17 0.030(3) 0.024(2) 0.037(3) -0.0029(19) 0.005(2) -0.001(2)
C18 0.029(2) 0.024(2) 0.034(2) 0.0009(19) -0.002(2) 0.002(2)
C20 0.048(3) 0.032(3) 0.044(3) -0.005(2) 0.016(3) 0.001(3)
C21 0.039(3) 0.039(3) 0.049(3) -0.002(3) 0.009(3) -0.007(2)
C24 0.040(3) 0.020(2) 0.045(3) 0.004(2) 0.009(2) -0.005(2)
C25 0.055(4) 0.063(4) 0.053(4) 0.007(3) 0.003(3) -0.031(4)

loop_
_atom_type_symbol
_atom_type_description
_atom_type_scat_dispersion_real
_atom_type_scat_dispersion_imag
_atom_type_scat_source
C C 0.0181 0.0091 'International Tables Vol C Tables 4.2.6.8 and 6.1.1.4'
H H 0.0000 0.0000 'International Tables Vol C Tables 4.2.6.8 and 6.1.1.4'
N N 0.0311 0.0180 'International Tables Vol C Tables 4.2.6.8 and 6.1.1.4'
O O 0.0492 0.0322 'International Tables Vol C Tables 4.2.6.8 and 6.1.1.4'
S S 0.3331 0.5567 'International Tables Vol C Tables 4.2.6.8 and 6.1.1.4'
Cl Cl 0.3639 0.7018 'International Tables Vol C Tables 4.2.6.8 and 6.1.1.4'

loop_
_geom_angle_atom_site_label_1
_geom_angle_atom_site_label_2
_geom_angle_atom_site_label_3
_geom_angle
C4 S3 C2 103.5(2)
C7 S8 C1 90.8(2)
C17 O19 C20 116.1(4)
C18 O23 C24 117.3(4)
C1 N9 C10 112.0(4)
C1 N9 C6 108.3(4)
C10 N9 C6 111.5(4)
N9 C1 C2 114.1(4)
N9 C1 S8 106.4(3)
C2 C1 S8 111.4(4)
N9 C1 H1 108.2
C2 C1 H1 108.2
S8 C1 H1 108.2
C1 C2 S3 118.5(4)
C1 C2 H2A 107.7
S3 C2 H2A 107.7
C1 C2 H2AB 107.7
S3 C2 H2AB 107.7
H2A C2 H2AB 107.1
C5 C4 C17 125.6(5)
C5 C4 S3 126.0(4)
C17 C4 S3 108.3(3)
C4 C5 C18 122.0(5)
C4 C5 C6 124.4(5)
C18 C5 C6 113.6(4)
N9 C6 C5 112.1(4)
N9 C6 C7 109.8(4)
C5 C6 C7 113.5(4)
N9 C6 H6 107.0
C5 C6 H6 107.0
C7 C6 H6 107.0
C6 C7 S8 107.7(4)
C6 C7 H7A 110.2
S8 C7 H7A 110.2
C6 C7 H7AB 110.2
S8 C7 H7AB 110.2
H7A C7 H7AB 108.5
N9 C10 C11 114.0(4)
N9 C10 H10A 108.8
C11 C10 H10A 108.8
N9 C10 H10B 108.8
C11 C10 H10B 108.8
H10A C10 H10B 107.7
C12 C11 C16 118.7(5)
C12 C11 C10 120.3(5)
C16 C11 C10 120.9(5)
C11 C12 C13 121.4(5)
C11 C12 H12 119.3
C13 C12 H12 119.3
C14 C13 C12 118.3(5)
C14 C13 H13 120.9
C12 C13 H13 120.9
C13 C14 C15 121.8(5)
C13 C14 Cl27 119.0(4)
C15 C14 Cl27 119.2(4)
C14 C15 C16 118.3(5)
C14 C15 H15 120.9
C16 C15 H15 120.9
C11 C16 C15 121.4(5)
C11 C16 H16 119.3
C15 C16 H16 119.3
O22 C17 O19 125.7(5)
O22 C17 C4 122.7(5)
O19 C17 C4 111.1(4)
O26 C18 O23 123.2(5)
O26 C18 C5 122.9(5)
O23 C18 C5 113.9(4)
O19 C20 C21 111.4(4)
O19 C20 H20A 109.3
C21 C20 H20A 109.3
O19 C20 H20B 109.3
C21 C20 H20B 109.3
H20A C20 H20B 108.0
C20 C21 H21A 109.5
C20 C21 H21B 109.5
H21A C21 H21B 109.5
C20 C21 H21C 109.5
H21A C21 H21C 109.5
H21B C21 H21C 109.5
O23 C24 C25 111.6(5)
O23 C24 H24A 109.3
C25 C24 H24A 109.3
O23 C24 H24B 109.3
C25 C24 H24B 109.3
H24A C24 H24B 108.0
C24 C25 H25A 109.5
C24 C25 H25B 109.5
H25A C25 H25B 109.5
C24 C25 H25C 109.5
H25A C25 H25C 109.5
H25B C25 H25C 109.5

loop_
_geom_bond_atom_site_label_1
_geom_bond_atom_site_label_2
_geom_bond_distance
Cl27 C14 1.748(6)
S3 C4 1.748(5)
S3 C2 1.810(5)
S8 C7 1.818(6)
S8 C1 1.851(5)
O19 C17 1.334(7)
O19 C20 1.464(6)
O22 C17 1.198(7)
O23 C18 1.334(6)
O23 C24 1.459(6)
O26 C18 1.222(6)
N9 C1 1.453(6)
N9 C10 1.466(6)
N9 C6 1.475(6)
C1 C2 1.500(7)
C1 H1 1.0000
C2 H2A 0.9900
C2 H2AB 0.9900
C4 C5 1.342(7)
C4 C17 1.519(7)
C5 C18 1.487(7)
C5 C6 1.527(7)
C6 C7 1.566(7)
C6 H6 1.0000
C7 H7A 0.9900
C7 H7AB 0.9900
C10 C11 1.509(7)
C10 H10A 0.9900
C10 H10B 0.9900
C11 C12 1.382(7)
C11 C16 1.390(8)
C12 C13 1.402(8)
C12 H12 0.9500
C13 C14 1.385(8)
C13 H13 0.9500
C14 C15 1.387(8)
C15 C16 1.394(8)
C15 H15 0.9500
C16 H16 0.9500
C20 C21 1.499(8)
C20 H20A 0.9900
C20 H20B 0.9900
C21 H21A 0.9800
C21 H21B 0.9800
C21 H21C 0.9800
C24 C25 1.482(9)
C24 H24A 0.9900
C24 H24B 0.9900
C25 H25A 0.9800
C25 H25B 0.9800
C25 H25C 0.9800

loop_
_geom_torsion_atom_site_label_1
_geom_torsion_atom_site_label_2
_geom_torsion_atom_site_label_3
_geom_torsion_atom_site_label_4
_geom_torsion
C10 N9 C1 C2 -157.3(4)
C6 N9 C1 C2 79.2(5)
C10 N9 C1 S8 79.4(4)
C6 N9 C1 S8 -44.1(4)
C7 S8 C1 N9 32.1(4)
C7 S8 C1 C2 -92.8(4)
N9 C1 C2 S3 -74.0(5)
S8 C1 C2 S3 46.5(5)
C4 S3 C2 C1 66.1(4)
C2 S3 C4 C5 -45.3(5)
C2 S3 C4 C17 138.9(4)
C17 C4 C5 C18 -7.9(8)
S3 C4 C5 C18 177.1(4)
C17 C4 C5 C6 169.8(5)
S3 C4 C5 C6 -5.2(8)
C1 N9 C6 C5 -91.4(5)
C10 N9 C6 C5 144.9(4)
C1 N9 C6 C7 35.7(5)
C10 N9 C6 C7 -88.0(5)
C4 C5 C6 N9 71.8(6)
C18 C5 C6 N9 -110.3(5)
C4 C5 C6 C7 -53.2(7)
C18 C5 C6 C7 124.7(5)
N9 C6 C7 S8 -10.9(5)
C5 C6 C7 S8 115.4(4)
C1 S8 C7 C6 -11.7(4)
C1 N9 C10 C11 69.5(5)
C6 N9 C10 C11 -168.9(4)
N9 C10 C11 C12 -159.1(5)
N9 C10 C11 C16 24.7(7)
C16 C11 C12 C13 0.3(8)
C10 C11 C12 C13 -176.0(5)
C11 C12 C13 C14 -1.2(8)
C12 C13 C14 C15 0.0(8)
C12 C13 C14 Cl27 179.0(4)
C13 C14 C15 C16 2.1(8)
Cl27 C14 C15 C16 -176.9(4)
C12 C11 C16 C15 1.9(8)
C10 C11 C16 C15 178.2(5)
C14 C15 C16 C11 -3.0(8)
C20 O19 C17 O22 2.9(8)
C20 O19 C17 C4 174.8(4)
C5 C4 C17 O22 -89.1(7)
S3 C4 C17 O22 86.7(6)
C5 C4 C17 O19 98.7(6)
S3 C4 C17 O19 -85.5(5)
C24 O23 C18 O26 0.5(8)
C24 O23 C18 C5 179.0(5)
C4 C5 C18 O26 170.9(5)
C6 C5 C18 O26 -7.1(7)
C4 C5 C18 O23 -7.7(7)
C6 C5 C18 O23 174.4(4)
C17 O19 C20 C21 80.9(6)
C18 O23 C24 C25 82.5(6)
